data_4027836
loop_
_publ_author_name
'Aur\'elien Denichoux'
'Laurent Debien'
'Mathieu Cyklinsky'
'Malika Kaci'
'Fabrice Chemla'
'Franck Ferreira'
'Alejandro P\'erez-Luna'

_publ_contact_author_address
; 
Institut Parisien de Chimie Moleculaire (IPCM), UMR 7201,
Universite Pierre et Marie Curie, 4 place Jussieu,
75252 Paris cedex 5, France
;
_publ_contact_author_email franck.ferreira@upmc.fr
_publ_contact_author_fax '+33 1 44 27 75 67'
_publ_contact_author_name 'Franck Ferreira'
_publ_contact_author_phone '+33 1 44 27 55 71 '
_publ_section_title
;
 Three-Carbon Homologation of Diorganozincs with Lithiated Acetylenic
 Epoxides
;
_journal_name_full 'Journal of Organic Chemistry'
_journal_page_first 134
_journal_page_last 145
_journal_paper_doi 10.1021/jo302128n
_journal_volume 78
_journal_year 2013
_chemical_formula_moiety 'C21 H36 O2'
_chemical_formula_sum 'C21 H36 O2'
_chemical_formula_weight 320.52
_space_group_IT_number 14
_symmetry_cell_setting monoclinic
_symmetry_space_group_name_Hall '-P 2ybc'
_symmetry_space_group_name_H-M 'P 1 21/c 1'
_atom_sites_solution_hydrogens difmap
_atom_sites_solution_primary direct
_audit_creation_date 12-09-27
_audit_creation_method CRYSTALS_ver_14.23
_cell_angle_alpha 90
_cell_angle_beta 105.495(11)
_cell_angle_gamma 90
_cell_formula_units_Z 4
_cell_length_a 9.7491(15)
_cell_length_b 21.6842(17)
_cell_length_c 9.9916(14)
_cell_measurement_reflns_used 100
_cell_measurement_temperature 250
_cell_measurement_theta_max 25
_cell_measurement_theta_min 1
_cell_volume 2035.5(5)
_computing_cell_refinement 'DENZO/SCALEPACK (Otwinowski & Minor, 1997)'
_computing_data_collection 'COLLECT (Nonius, 2001).'
_computing_data_reduction 'DENZO/SCALEPACK (Otwinowski & Minor, 1997)'
_computing_molecular_graphics 'CAMERON (Watkin et al., 1996)'
_computing_publication_material 'CRYSTALS (Betteridge et al., 2003)'
_computing_structure_refinement 'CRYSTALS (Betteridge et al., 2003)'
_computing_structure_solution 'SHELXS 86 (Sheldrick, 1986)'
_diffrn_ambient_temperature 250
_diffrn_measured_fraction_theta_full 0.993
_diffrn_measured_fraction_theta_max 0.990
_diffrn_measurement_device Area
_diffrn_measurement_device_type 'Nonius KappaCCD'
_diffrn_measurement_method \w
_diffrn_radiation_monochromator graphite
_diffrn_radiation_type 'Mo K\a'
_diffrn_radiation_wavelength 0.71073
_diffrn_reflns_av_R_equivalents 0.048
_diffrn_reflns_limit_h_max 13
_diffrn_reflns_limit_h_min -13
_diffrn_reflns_limit_k_max 23
_diffrn_reflns_limit_k_min -30
_diffrn_reflns_limit_l_max 14
_diffrn_reflns_limit_l_min -10
_diffrn_reflns_number 19046
_diffrn_reflns_theta_full 25.205
_diffrn_reflns_theta_max 30.006
_diffrn_reflns_theta_min 2.314
_diffrn_standards_number 0
_exptl_absorpt_coefficient_mu 0.065
_exptl_absorpt_correction_T_max 0.99
_exptl_absorpt_correction_T_min 0.99
_exptl_absorpt_correction_type multi-scan
_exptl_absorpt_process_details 'DENZO/SCALEPACK (Otwinowski & Minor, 1997)'
_exptl_crystal_colour colourless
_exptl_crystal_density_diffrn 1.046
_exptl_crystal_description parallelepiped
_exptl_crystal_F_000 712
_exptl_crystal_size_max 0.190
_exptl_crystal_size_mid 0.120
_exptl_crystal_size_min 0.080
_refine_diff_density_max 0.27
_refine_diff_density_min -0.17
_refine_ls_extinction_method none
_refine_ls_goodness_of_fit_ref 1.0129
_refine_ls_hydrogen_treatment refU
_refine_ls_matrix_type full
_refine_ls_number_parameters 209
_refine_ls_number_reflns 3159
_refine_ls_number_restraints 0
_refine_ls_R_factor_all 0.1055
_refine_ls_R_factor_gt 0.0511
_refine_ls_shift/su_max 0.0004027
_refine_ls_structure_factor_coef F
_refine_ls_weighting_details
;
 Method, part 1, Chebychev polynomial, (Watkin, 1994, Prince, 1982) 
 [weight] = 1.0/[A~0~*T~0~(x)+A~1~*T~1~(x) ... +A~n-1~]*T~n-1~(x)] 
 where A~i~ are the Chebychev coefficients listed below and x= Fcalc/Fmax 
 Method = Robust Weighting (Prince, 1982) 
 W = [weight] * [1-(deltaF/6*sigmaF)^2^]^2^ 
 A~i~ are: 
 0.709 0.126 0.272 -0.196 
;
_refine_ls_weighting_scheme calc
_refine_ls_wR_factor_all 0.0921
_refine_ls_wR_factor_gt 0.0571
_refine_ls_wR_factor_ref 0.0571
_reflns_limit_h_max 13
_reflns_limit_h_min -13
_reflns_limit_k_max 30
_reflns_limit_k_min 0
_reflns_limit_l_max 14
_reflns_limit_l_min 0
_reflns_number_gt 3159
_reflns_number_total 5879
_reflns_threshold_expression I>2.0\s(I)
_oxford_diffrn_Wilson_B_factor 2.32
_oxford_diffrn_Wilson_scale 3.58
_oxford_refine_ls_r_factor_ref 0.0511
_oxford_refine_ls_scale 0.6277(13)
_oxford_reflns_number_all 5876
_oxford_reflns_threshold_expression_ref I>2.0\s(I)
_oxford_structure_analysis_title '6160941 Compound X'
_cod_data_source_file jo302128n_si_002.cif
_cod_data_source_block 1
_cod_depositor_comments
;
The following automatic conversions were performed:

'_refine_ls_hydrogen_treatment' value 'refu' changed to 'refU'
according to the built-in table from CIF Core dictionary named
'cif_core.dic' version 2.4.1 from 2010-06-29.

Automatic conversion script
Id: cif_fix_values 1891 2012-01-12 08:04:46Z andrius 
;
_cod_original_sg_symbol_H-M 'P 1 21/c 1 '
_cod_database_code 4027836

loop_
_symmetry_equiv_pos_as_xyz
x,y,z
-x,-y,-z
-x,y+1/2,-z+1/2
x,-y+1/2,z+1/2

loop_
_atom_site_label
_atom_site_type_symbol
_atom_site_fract_x
_atom_site_fract_y
_atom_site_fract_z
_atom_site_U_iso_or_equiv
_atom_site_occupancy
_atom_site_adp_type
C1 C 0.52674(16) 0.65952(7) 0.38489(16) 0.0280 1.0000 Uani
C2 C 0.52364(15) 0.63720(6) 0.23605(15) 0.0252 1.0000 Uani
C3 C 0.66470(16) 0.64503(7) 0.20910(16) 0.0288 1.0000 Uani
C4 C 0.78529(17) 0.64952(8) 0.20218(16) 0.0321 1.0000 Uani
C5 C 0.93768(17) 0.65517(8) 0.20386(18) 0.0359 1.0000 Uani
C6 C 0.9846(2) 0.59678(9) 0.1403(2) 0.0474 1.0000 Uani
C7 C 1.0260(2) 0.66137(14) 0.3556(3) 0.0714 1.0000 Uani
C8 C 0.9593(2) 0.71226(10) 0.1203(3) 0.0617 1.0000 Uani
C9 C 0.40049(15) 0.66644(6) 0.12268(15) 0.0257 1.0000 Uani
C10 C 0.37433(16) 0.63738(7) -0.02244(16) 0.0276 1.0000 Uani
C11 C 0.24463(18) 0.66784(8) -0.12372(17) 0.0369 1.0000 Uani
C12 C 0.2099(2) 0.63933(9) -0.26928(19) 0.0473 1.0000 Uani
C13 C 0.1876(2) 0.56970(9) -0.2641(2) 0.0502 1.0000 Uani
C14 C 0.3175(2) 0.53889(9) -0.1667(2) 0.0453 1.0000 Uani
C15 C 0.35204(18) 0.56711(7) -0.02067(18) 0.0352 1.0000 Uani
C16 C 0.64742(16) 0.63027(7) 0.49978(16) 0.0282 1.0000 Uani
C17 C 0.6423(2) 0.65237(9) 0.64471(18) 0.0450 1.0000 Uani
C18 C 0.7559(3) 0.62133(11) 0.7617(2) 0.0579 1.0000 Uani
C19 C 0.7483(2) 0.55111(11) 0.7520(2) 0.0587 1.0000 Uani
C20 C 0.7566(2) 0.52917(9) 0.6102(2) 0.0548 1.0000 Uani
C21 C 0.6430(2) 0.55977(8) 0.4924(2) 0.0482 1.0000 Uani
O22 O 0.53666(15) 0.72572(5) 0.38687(12) 0.0419 1.0000 Uani
O23 O 0.42399(13) 0.73140(5) 0.10813(12) 0.0356 1.0000 Uani
H11 H 0.4341 0.6479 0.4031 0.0646(12) 1.0000 Uiso
H21 H 0.5046 0.5919 0.2337 0.0646(12) 1.0000 Uiso
H22 H 0.5097 0.7383 0.4647 0.0646(12) 1.0000 Uiso
H23 H 0.4584 0.7464 0.1997 0.0646(12) 1.0000 Uiso
H61 H 1.0871 0.6006 0.1415 0.0646(12) 1.0000 Uiso
H62 H 0.9254 0.5920 0.0423 0.0646(12) 1.0000 Uiso
H63 H 0.9716 0.5599 0.1958 0.0646(12) 1.0000 Uiso
H71 H 1.1290 0.6652 0.3591 0.0646(12) 1.0000 Uiso
H72 H 0.9948 0.6989 0.3978 0.0646(12) 1.0000 Uiso
H73 H 1.0115 0.6240 0.4090 0.0646(12) 1.0000 Uiso
H81 H 1.0621 0.7157 0.1220 0.0646(12) 1.0000 Uiso
H82 H 0.9296 0.7501 0.1625 0.0646(12) 1.0000 Uiso
H83 H 0.9004 0.7080 0.0221 0.0646(12) 1.0000 Uiso
H91 H 0.3111 0.6617 0.1529 0.0646(12) 1.0000 Uiso
H101 H 0.4599 0.6455 -0.0571 0.0646(12) 1.0000 Uiso
H111 H 0.2651 0.7127 -0.1311 0.0646(12) 1.0000 Uiso
H112 H 0.1601 0.6629 -0.0859 0.0646(12) 1.0000 Uiso
H121 H 0.2904 0.6476 -0.3112 0.0646(12) 1.0000 Uiso
H122 H 0.1210 0.6587 -0.3282 0.0646(12) 1.0000 Uiso
H131 H 0.1720 0.5522 -0.3595 0.0646(12) 1.0000 Uiso
H132 H 0.1019 0.5614 -0.2296 0.0646(12) 1.0000 Uiso
H141 H 0.4013 0.5444 -0.2055 0.0646(12) 1.0000 Uiso
H142 H 0.2977 0.4939 -0.1604 0.0646(12) 1.0000 Uiso
H151 H 0.4410 0.5476 0.0377 0.0646(12) 1.0000 Uiso
H152 H 0.2714 0.5584 0.0209 0.0646(12) 1.0000 Uiso
H161 H 0.7401 0.6440 0.4848 0.0646(12) 1.0000 Uiso
H171 H 0.6580 0.6980 0.6507 0.0646(12) 1.0000 Uiso
H172 H 0.5463 0.6427 0.6575 0.0646(12) 1.0000 Uiso
H181 H 0.8521 0.6350 0.7557 0.0646(12) 1.0000 Uiso
H182 H 0.7416 0.6344 0.8530 0.0646(12) 1.0000 Uiso
H191 H 0.8294 0.5331 0.8249 0.0646(12) 1.0000 Uiso
H192 H 0.6562 0.5369 0.7681 0.0646(12) 1.0000 Uiso
H201 H 0.8528 0.5394 0.5987 0.0646(12) 1.0000 Uiso
H202 H 0.7424 0.4835 0.6043 0.0646(12) 1.0000 Uiso
H211 H 0.6586 0.5466 0.4016 0.0646(12) 1.0000 Uiso
H212 H 0.5470 0.5455 0.4978 0.0646(12) 1.0000 Uiso

loop_
_atom_site_aniso_label
_atom_site_aniso_U_11
_atom_site_aniso_U_22
_atom_site_aniso_U_33
_atom_site_aniso_U_23
_atom_site_aniso_U_13
_atom_site_aniso_U_12
C1 0.0306(7) 0.0288(7) 0.0251(7) 0.0036(5) 0.0085(6) 0.0033(6)
C2 0.0259(6) 0.0225(7) 0.0270(7) 0.0013(5) 0.0065(5) -0.0001(5)
C3 0.0307(7) 0.0286(7) 0.0267(7) -0.0020(6) 0.0067(6) 0.0014(6)
C4 0.0315(8) 0.0371(8) 0.0281(7) -0.0033(6) 0.0083(6) 0.0017(6)
C5 0.0284(7) 0.0448(9) 0.0355(8) -0.0055(7) 0.0103(6) -0.0007(7)
C6 0.0398(9) 0.0488(11) 0.0579(12) -0.0029(9) 0.0205(9) 0.0063(8)
C7 0.0403(11) 0.120(2) 0.0483(13) -0.0236(13) 0.0026(9) -0.0068(13)
C8 0.0534(12) 0.0473(11) 0.0945(18) 0.0052(11) 0.0371(12) -0.0042(9)
C9 0.0258(7) 0.0239(7) 0.0270(7) 0.0017(5) 0.0064(5) 0.0018(5)
C10 0.0261(7) 0.0277(7) 0.0281(7) 0.0005(6) 0.0058(6) 0.0017(5)
C11 0.0387(8) 0.0335(8) 0.0329(8) 0.0023(6) -0.0002(7) 0.0089(7)
C12 0.0495(10) 0.0527(11) 0.0310(9) 0.0005(8) -0.0046(8) 0.0097(9)
C13 0.0460(10) 0.0499(11) 0.0443(11) -0.0132(9) -0.0062(8) 0.0041(8)
C14 0.0447(10) 0.0378(9) 0.0474(10) -0.0122(8) 0.0016(8) 0.0061(8)
C15 0.0378(8) 0.0268(7) 0.0376(9) -0.0014(6) 0.0041(7) 0.0043(6)
C16 0.0284(7) 0.0288(7) 0.0265(7) 0.0026(6) 0.0059(6) 0.0004(6)
C17 0.0539(11) 0.0501(10) 0.0292(8) 0.0051(7) 0.0078(8) 0.0178(9)
C18 0.0722(14) 0.0651(13) 0.0282(9) 0.0010(9) -0.0008(9) 0.0228(11)
C19 0.0618(13) 0.0646(14) 0.0441(11) 0.0249(10) 0.0044(10) 0.0168(11)
C20 0.0656(13) 0.0371(10) 0.0483(11) 0.0066(8) -0.0081(10) 0.0128(9)
C21 0.0574(11) 0.0284(8) 0.0455(10) 0.0041(7) -0.0096(9) 0.0020(8)
O22 0.0695(9) 0.0283(6) 0.0297(6) 0.0009(5) 0.0163(6) 0.0105(6)
O23 0.0517(7) 0.0229(5) 0.0303(6) 0.0024(4) 0.0073(5) 0.0011(5)

loop_
_atom_type_symbol
_atom_type_scat_dispersion_real
_atom_type_scat_dispersion_imag
_atom_type_scat_Cromer_Mann_a1
_atom_type_scat_Cromer_Mann_b1
_atom_type_scat_Cromer_Mann_a2
_atom_type_scat_Cromer_Mann_b2
_atom_type_scat_Cromer_Mann_a3
_atom_type_scat_Cromer_Mann_b3
_atom_type_scat_Cromer_Mann_a4
_atom_type_scat_Cromer_Mann_b4
_atom_type_scat_Cromer_Mann_c
_atom_type_scat_source
C 0.0033 0.0016 2.3100 20.8439 1.0200 10.2075 1.5886 0.5687 0.8650 51.6512 0.2156 'International Tables Vol C 4.2.6.8 and 6.1.1.4'
H 0.0000 0.0000 0.4930 10.5109 0.3229 26.1257 0.1402 3.1424 0.0408 57.7998 0.0030 'International Tables Vol C 4.2.6.8 and 6.1.1.4'
O 0.0106 0.0060 3.0485 13.2771 2.2868 5.7011 1.5463 0.3239 0.8670 32.9089 0.2508 'International Tables Vol C 4.2.6.8 and 6.1.1.4'

loop_
_geom_angle_atom_site_label_1
_geom_angle_atom_site_label_2
_geom_angle_atom_site_label_3
_geom_angle
_geom_angle_publ_flag
C2 C1 C16 113.53(12) yes
C2 C1 O22 107.90(12) yes
C16 C1 O22 111.39(13) yes
C2 C1 H11 107.9 no
C16 C1 H11 107.9 no
O22 C1 H11 108.0 no
C1 C2 C3 110.88(12) yes
C1 C2 C9 112.64(12) yes
C3 C2 C9 113.35(12) yes
C1 C2 H21 106.5 no
C3 C2 H21 106.5 no
C9 C2 H21 106.4 no
C2 C3 C4 172.79(16) yes
C3 C4 C5 176.20(17) yes
C4 C5 C6 109.48(14) yes
C4 C5 C7 108.25(15) yes
C6 C5 C7 109.21(17) yes
C4 C5 C8 109.96(15) yes
C6 C5 C8 109.84(16) yes
C7 C5 C8 110.07(18) yes
C5 C6 H61 109.4 no
C5 C6 H62 109.4 no
H61 C6 H62 109.4 no
C5 C6 H63 109.5 no
H61 C6 H63 109.5 no
H62 C6 H63 109.5 no
C5 C7 H71 109.5 no
C5 C7 H72 109.5 no
H71 C7 H72 109.5 no
C5 C7 H73 109.5 no
H71 C7 H73 109.4 no
H72 C7 H73 109.4 no
C5 C8 H81 109.4 no
C5 C8 H82 109.5 no
H81 C8 H82 109.5 no
C5 C8 H83 109.5 no
H81 C8 H83 109.4 no
H82 C8 H83 109.5 no
C2 C9 C10 114.99(12) yes
C2 C9 O23 111.15(12) yes
C10 C9 O23 107.23(12) yes
C2 C9 H91 107.7 no
C10 C9 H91 107.7 no
O23 C9 H91 107.7 no
C9 C10 C11 110.10(12) yes
C9 C10 C15 112.51(13) yes
C11 C10 C15 109.76(13) yes
C9 C10 H101 108.1 no
C11 C10 H101 108.1 no
C15 C10 H101 108.1 no
C10 C11 C12 112.63(14) yes
C10 C11 H111 108.7 no
C12 C11 H111 108.7 no
C10 C11 H112 108.7 no
C12 C11 H112 108.7 no
H111 C11 H112 109.4 no
C11 C12 C13 111.33(16) yes
C11 C12 H121 109.0 no
C13 C12 H121 109.0 no
C11 C12 H122 109.0 no
C13 C12 H122 109.0 no
H121 C12 H122 109.4 no
C12 C13 C14 110.61(15) yes
C12 C13 H131 109.2 no
C14 C13 H131 109.3 no
C12 C13 H132 109.1 no
C14 C13 H132 109.2 no
H131 C13 H132 109.5 no
C13 C14 C15 111.40(15) yes
C13 C14 H141 109.0 no
C15 C14 H141 109.0 no
C13 C14 H142 109.0 no
C15 C14 H142 109.0 no
H141 C14 H142 109.4 no
C10 C15 C14 112.30(14) yes
C10 C15 H151 108.8 no
C14 C15 H151 108.8 no
C10 C15 H152 108.7 no
C14 C15 H152 108.8 no
H151 C15 H152 109.4 no
C1 C16 C17 111.23(13) yes
C1 C16 C21 111.63(13) yes
C17 C16 C21 110.43(15) yes
C1 C16 H161 107.8 no
C17 C16 H161 107.8 no
C21 C16 H161 107.8 no
C16 C17 C18 112.44(15) yes
C16 C17 H171 108.7 no
C18 C17 H171 108.7 no
C16 C17 H172 108.8 no
C18 C17 H172 108.7 no
H171 C17 H172 109.4 no
C17 C18 C19 112.11(19) yes
C17 C18 H181 108.8 no
C19 C18 H181 108.8 no
C17 C18 H182 108.8 no
C19 C18 H182 108.9 no
H181 C18 H182 109.4 no
C18 C19 C20 110.97(17) yes
C18 C19 H191 109.2 no
C20 C19 H191 109.2 no
C18 C19 H192 109.1 no
C20 C19 H192 109.1 no
H191 C19 H192 109.3 no
C19 C20 C21 111.92(18) yes
C19 C20 H201 108.8 no
C21 C20 H201 108.8 no
C19 C20 H202 108.9 no
C21 C20 H202 108.9 no
H201 C20 H202 109.4 no
C20 C21 C16 112.94(15) yes
C20 C21 H211 108.6 no
C16 C21 H211 108.6 no
C20 C21 H212 108.6 no
C16 C21 H212 108.6 no
H211 C21 H212 109.4 no
C1 O22 H22 105.9 no
C9 O23 H23 105.3 no

loop_
_geom_bond_atom_site_label_1
_geom_bond_atom_site_label_2
_geom_bond_distance
_geom_bond_publ_flag
C1 C2 1.556(2) yes
C1 C16 1.544(2) yes
C1 O22 1.4386(19) yes
C1 H11 1.000 no
C2 C3 1.480(2) yes
C2 C9 1.549(2) yes
C2 H21 1.000 no
C3 C4 1.200(2) yes
C4 C5 1.486(2) yes
C5 C6 1.539(3) yes
C5 C7 1.536(3) yes
C5 C8 1.538(3) yes
C6 H61 1.000 no
C6 H62 1.000 no
C6 H63 0.999 no
C7 H71 0.999 no
C7 H72 1.000 no
C7 H73 1.001 no
C8 H81 1.001 no
C8 H82 0.999 no
C8 H83 1.000 no
C9 C10 1.538(2) yes
C9 O23 1.4407(18) yes
C9 H91 1.001 no
C10 C11 1.541(2) yes
C10 C15 1.540(2) yes
C10 H101 1.000 no
C11 C12 1.533(2) yes
C11 H111 1.000 no
C11 H112 1.000 no
C12 C13 1.528(3) yes
C12 H121 1.000 no
C12 H122 1.000 no
C13 C14 1.529(3) yes
C13 H131 1.000 no
C13 H132 1.001 no
C14 C15 1.535(2) yes
C14 H141 1.000 no
C14 H142 1.000 no
C15 H151 1.000 no
C15 H152 1.000 no
C16 C17 1.539(2) yes
C16 C21 1.531(2) yes
C16 H161 1.000 no
C17 C18 1.534(3) yes
C17 H171 1.001 no
C17 H172 1.000 no
C18 C19 1.526(3) yes
C18 H181 1.000 no
C18 H182 1.000 no
C19 C20 1.517(3) yes
C19 H191 1.000 no
C19 H192 1.002 no
C20 C21 1.534(3) yes
C20 H201 1.000 no
C20 H202 1.000 no
C21 H211 1.001 no
C21 H212 1.001 no
O22 H22 0.926 no
O23 H23 0.944 no
